data_4028451
loop_
_publ_author_name
'Jun Ma'
'Mark W. Peczuh'

_publ_section_title
;
 Positioning and Configuration of Key Atoms Influence the Topology of
 [13]-Macrodiolides
;
_journal_name_full 'Journal of Organic Chemistry'
_journal_page_first 7414
_journal_page_last 7422
_journal_paper_doi 10.1021/jo400383g
_journal_volume 78
_journal_year 2013
_chemical_formula_sum 'C13 H20 O4'
_chemical_formula_weight 240.29
_chemical_name_systematic
; 
 ? 
;
_space_group_IT_number 15
_symmetry_cell_setting monoclinic
_symmetry_space_group_name_Hall '-C 2yc'
_symmetry_space_group_name_H-M 'C 1 2/c 1'
_atom_sites_solution_hydrogens geom
_atom_sites_solution_primary direct
_atom_sites_solution_secondary difmap
_audit_creation_method SHELXL-97
_cell_angle_alpha 90.00
_cell_angle_beta 99.909(7)
_cell_angle_gamma 90.00
_cell_formula_units_Z 4
_cell_length_a 13.6486(4)
_cell_length_b 9.0116(3)
_cell_length_c 10.8608(8)
_cell_measurement_reflns_used 14732
_cell_measurement_temperature 150(2)
_cell_measurement_theta_max 30.5
_cell_measurement_theta_min 3.0
_cell_volume 1315.90(12)
_computing_cell_refinement 'CrystalClear-SM Expert 2.0 r12 (Rigaku, 2011)'
_computing_data_collection 'CrystalClear-SM Expert 2.0 r12 (Rigaku, 2011)'
_computing_data_reduction 'CrystalClear-SM Expert 2.0 r12 (Rigaku, 2011)'
_computing_publication_material 'SHELXL-97 (Sheldrick, 2008)'
_computing_structure_refinement 'SHELXL-97 (Sheldrick, 2008)'
_computing_structure_solution 'SHELXS-97 (Sheldrick, 2008)'
_diffrn_ambient_temperature 150(2)
_diffrn_detector_area_resol_mean 10
_diffrn_measured_fraction_theta_full 0.999
_diffrn_measured_fraction_theta_max 0.999
_diffrn_measurement_device_type 'Rigaku R-AXIS RAPID imaging plate'
_diffrn_measurement_method \w
_diffrn_radiation_monochromator graphite
_diffrn_radiation_source 'fine-focus sealed tube'
_diffrn_radiation_type MoK\a
_diffrn_radiation_wavelength 0.71075
_diffrn_reflns_av_R_equivalents 0.0183
_diffrn_reflns_av_sigmaI/netI 0.0099
_diffrn_reflns_limit_h_max 19
_diffrn_reflns_limit_h_min -19
_diffrn_reflns_limit_k_max 12
_diffrn_reflns_limit_k_min -12
_diffrn_reflns_limit_l_max 15
_diffrn_reflns_limit_l_min -15
_diffrn_reflns_number 16582
_diffrn_reflns_theta_full 30.51
_diffrn_reflns_theta_max 30.51
_diffrn_reflns_theta_min 3.03
_exptl_absorpt_coefficient_mu 0.089
_exptl_absorpt_correction_T_max 0.9654
_exptl_absorpt_correction_T_min 0.9570
_exptl_absorpt_correction_type multi-scan
_exptl_absorpt_process_details 'Jacobson, R. (1998) Private Communication'
_exptl_crystal_colour Colorless
_exptl_crystal_density_diffrn 1.213
_exptl_crystal_description Block
_exptl_crystal_F_000 520
_exptl_crystal_size_max 0.50
_exptl_crystal_size_mid 0.45
_exptl_crystal_size_min 0.40
_refine_diff_density_max 0.360
_refine_diff_density_min -0.172
_refine_diff_density_rms 0.043
_refine_ls_extinction_method none
_refine_ls_goodness_of_fit_ref 1.073
_refine_ls_hydrogen_treatment constr
_refine_ls_matrix_type full
_refine_ls_number_parameters 79
_refine_ls_number_reflns 2014
_refine_ls_number_restraints 0
_refine_ls_restrained_S_all 1.073
_refine_ls_R_factor_all 0.0394
_refine_ls_R_factor_gt 0.0373
_refine_ls_shift/su_max 0.000
_refine_ls_shift/su_mean 0.000
_refine_ls_structure_factor_coef Fsqd
_refine_ls_weighting_details 'calc w=1/[\s^2^(Fo^2^)+(0.0601P)^2^+0.3235P] where P=(Fo^2^+2Fc^2^)/3'
_refine_ls_weighting_scheme calc
_refine_ls_wR_factor_gt 0.1014
_refine_ls_wR_factor_ref 0.1033
_reflns_number_gt 1853
_reflns_number_total 2014
_reflns_threshold_expression >2sigma(I)
_cod_data_source_file jo400383g_si_004.cif
_cod_data_source_block s12100
_cod_original_cell_volume 1315.90(11)
_cod_database_code 4028451

loop_
_symmetry_equiv_pos_as_xyz
'x, y, z'
'-x, y, -z+1/2'
'x+1/2, y+1/2, z'
'-x+1/2, y+1/2, -z+1/2'
'-x, -y, -z'
'x, -y, z-1/2'
'-x+1/2, -y+1/2, -z'
'x+1/2, -y+1/2, z-1/2'

loop_
_atom_site_label
_atom_site_type_symbol
_atom_site_fract_x
_atom_site_fract_y
_atom_site_fract_z
_atom_site_U_iso_or_equiv
_atom_site_adp_type
_atom_site_occupancy
_atom_site_symmetry_multiplicity
_atom_site_calc_flag
_atom_site_refinement_flags
C1 C 0.0000 -0.13002(11) 0.2500 0.0265(2) Uani 1 2 d S
H1A H 0.0478 -0.1950 0.2167 0.032 Uiso 0.50 1 calc PR
H1B H -0.0478 -0.1950 0.2833 0.032 Uiso 0.50 1 calc PR
C2 C 0.05640(5) -0.03942(8) 0.35698(6) 0.02423(16) Uani 1 1 d .
H2 H 0.0077 0.0130 0.4008 0.029 Uiso 1 1 calc R
C7 C 0.12446(6) -0.13429(10) 0.45070(8) 0.03574(19) Uani 1 1 d .
H7A H 0.1748 -0.1815 0.4093 0.054 Uiso 1 1 calc R
H7B H 0.0852 -0.2109 0.4839 0.054 Uiso 1 1 calc R
H7C H 0.1574 -0.0717 0.5194 0.054 Uiso 1 1 calc R
O1 O 0.11527(4) 0.07083(6) 0.30236(5) 0.02469(14) Uani 1 1 d .
C3 C 0.13429(5) 0.19841(8) 0.36656(7) 0.02562(16) Uani 1 1 d .
O2 O 0.10955(4) 0.22182(7) 0.46654(5) 0.03514(16) Uani 1 1 d .
C4 C 0.18981(5) 0.30764(9) 0.29904(7) 0.02999(17) Uani 1 1 d .
H4A H 0.1866 0.2755 0.2113 0.036 Uiso 1 1 calc R
H4B H 0.2606 0.3102 0.3393 0.036 Uiso 1 1 calc R
C5 C 0.14470(7) 0.46333(9) 0.30185(10) 0.0379(2) Uani 1 1 d .
H5A H 0.1422 0.4913 0.3894 0.045 Uiso 1 1 calc R
H5B H 0.1876 0.5359 0.2680 0.045 Uiso 1 1 calc R
C6 C 0.04155(6) 0.46909(9) 0.22618(9) 0.03574(19) Uani 1 1 d .
H6 H 0.0355 0.4730 0.1378 0.043 Uiso 1 1 calc R

loop_
_atom_site_aniso_label
_atom_site_aniso_U_11
_atom_site_aniso_U_22
_atom_site_aniso_U_33
_atom_site_aniso_U_23
_atom_site_aniso_U_13
_atom_site_aniso_U_12
C1 0.0313(5) 0.0213(4) 0.0289(4) 0.000 0.0112(4) 0.000
C2 0.0253(3) 0.0260(3) 0.0229(3) 0.0036(2) 0.0083(2) 0.0040(2)
C7 0.0346(4) 0.0409(4) 0.0325(4) 0.0111(3) 0.0080(3) 0.0129(3)
O1 0.0250(2) 0.0271(3) 0.0231(2) -0.00112(18) 0.00715(18) -0.00083(18)
C3 0.0204(3) 0.0313(3) 0.0240(3) -0.0025(2) 0.0008(2) 0.0013(2)
O2 0.0373(3) 0.0425(3) 0.0263(3) -0.0083(2) 0.0075(2) -0.0021(2)
C4 0.0220(3) 0.0338(4) 0.0342(4) -0.0045(3) 0.0051(3) -0.0052(3)
C5 0.0326(4) 0.0287(4) 0.0530(5) -0.0072(3) 0.0093(3) -0.0095(3)
C6 0.0360(4) 0.0242(4) 0.0477(5) 0.0034(3) 0.0093(3) -0.0004(3)

loop_
_atom_type_symbol
_atom_type_description
_atom_type_scat_dispersion_real
_atom_type_scat_dispersion_imag
_atom_type_scat_source
C C 0.0033 0.0016 'International Tables Vol C Tables 4.2.6.8 and 6.1.1.4'
H H 0.0000 0.0000 'International Tables Vol C Tables 4.2.6.8 and 6.1.1.4'
O O 0.0106 0.0060 'International Tables Vol C Tables 4.2.6.8 and 6.1.1.4'

loop_
_geom_angle_atom_site_label_1
_geom_angle_atom_site_label_2
_geom_angle_atom_site_label_3
_geom_angle
_geom_angle_site_symmetry_1
C2 C1 C2 114.87(8) 2
C2 C1 H1A 108.5 2
C2 C1 H1A 108.5 .
C2 C1 H1B 108.5 2
C2 C1 H1B 108.5 .
H1A C1 H1B 107.5 .
O1 C2 C1 107.22(5) .
O1 C2 C7 109.77(6) .
C1 C2 C7 112.44(7) .
O1 C2 H2 109.1 .
C1 C2 H2 109.1 .
C7 C2 H2 109.1 .
C2 C7 H7A 109.5 .
C2 C7 H7B 109.5 .
H7A C7 H7B 109.5 .
C2 C7 H7C 109.5 .
H7A C7 H7C 109.5 .
H7B C7 H7C 109.5 .
C3 O1 C2 116.07(5) .
O2 C3 O1 123.70(7) .
O2 C3 C4 124.34(7) .
O1 C3 C4 111.96(6) .
C3 C4 C5 110.51(6) .
C3 C4 H4A 109.5 .
C5 C4 H4A 109.5 .
C3 C4 H4B 109.5 .
C5 C4 H4B 109.5 .
H4A C4 H4B 108.1 .
C6 C5 C4 111.21(7) .
C6 C5 H5A 109.4 .
C4 C5 H5A 109.4 .
C6 C5 H5B 109.4 .
C4 C5 H5B 109.4 .
H5A C5 H5B 108.0 .
C6 C6 C5 124.77(11) 2
C6 C6 H6 117.6 2
C5 C6 H6 117.6 .

loop_
_geom_bond_atom_site_label_1
_geom_bond_atom_site_label_2
_geom_bond_distance
_geom_bond_site_symmetry_2
C1 C2 1.5170(9) 2
C1 C2 1.5170(9) .
C1 H1A 0.9900 .
C1 H1B 0.9900 .
C2 O1 1.4658(8) .
C2 C7 1.5181(10) .
C2 H2 1.0000 .
C7 H7A 0.9800 .
C7 H7B 0.9800 .
C7 H7C 0.9800 .
O1 C3 1.3465(9) .
C3 O2 1.2099(9) .
C3 C4 1.5074(11) .
C4 C5 1.5346(12) .
C4 H4A 0.9900 .
C4 H4B 0.9900 .
C5 C6 1.5039(13) .
C5 H5A 0.9900 .
C5 H5B 0.9900 .
C6 C6 1.3252(17) 2
C6 H6 0.9500 .
